data_7010285
loop_
_publ_author_name
'Ainscough, Eric W.'
'Brodie, Andrew M.'
'Burrell, Anthony K.'
'Freeman, Graham H.'
'Jameson, Geoffrey B.'
'Bowmaker, Graham A.'
'Hanna, John V.'
'Healy, Peter C.'

_publ_section_title
;
 Structural and spectroscopic studies on three- and two-co-ordinate
 copper(I) halide tribenzylphosphine complexes
;
_journal_issue 2
_journal_name_full 'Journal of the Chemical Society, Dalton Transactions'
_journal_page_first 144
_journal_paper_doi 10.1039/b007698h
_journal_year 2001
_chemical_formula_moiety 'C42 H42 Cu I P2'
_chemical_formula_sum 'C42 H42 Cu I P2'
_chemical_formula_weight 799.14
_chemical_name_systematic
; 
 ? 
;
_space_group_IT_number 14
_symmetry_cell_setting monoclinic
_symmetry_space_group_name_Hall '-P 2yn'
_symmetry_space_group_name_H-M 'P 1 21/n 1'
_atom_sites_solution_hydrogens geom
_atom_sites_solution_primary direct
_atom_sites_solution_secondary difmap
_audit_creation_method SHELXL-97
_cell_angle_alpha 90.00
_cell_angle_beta 94.68(3)
_cell_angle_gamma 90.00
_cell_formula_units_Z 4
_cell_length_a 10.001(2)
_cell_length_b 14.529(3)
_cell_length_c 26.330(5)
_cell_measurement_reflns_used 25
_cell_measurement_temperature 291(2)
_cell_measurement_theta_max 15
_cell_measurement_theta_min 8
_cell_volume 3813.1(13)
_computing_cell_refinement 'NONIUS CAD4/PC'
_computing_data_collection 'NONIUS CAD4/PC'
_computing_data_reduction 'XCAD-4B (Harms, 1994)'
_computing_molecular_graphics 'XPMA (Zsolnai, 1994)'
_computing_publication_material 'SHELXL-97 (Sheldrick, 1997)'
_computing_structure_refinement 'SHELXL-97 (Sheldrick, 1997)'
_computing_structure_solution 'SHELXS-97 (Sheldrick, 1990)'
_diffrn_ambient_temperature 291(2)
_diffrn_measured_fraction_theta_full 0.000
_diffrn_measured_fraction_theta_max 0.999
_diffrn_measurement_device_type 'ENRAF-NONIUS CAD-4 '
_diffrn_measurement_method '\w scans'
_diffrn_radiation_monochromator graphite
_diffrn_radiation_source 'fine-focus sealed tube'
_diffrn_radiation_type MoK\a
_diffrn_radiation_wavelength 0.71073
_diffrn_reflns_av_R_equivalents 0.0377
_diffrn_reflns_av_sigmaI/netI 0.0475
_diffrn_reflns_limit_h_max 11
_diffrn_reflns_limit_h_min 0
_diffrn_reflns_limit_k_max 17
_diffrn_reflns_limit_k_min -17
_diffrn_reflns_limit_l_max 31
_diffrn_reflns_limit_l_min -31
_diffrn_reflns_number 13921
_diffrn_reflns_theta_full 0.50
_diffrn_reflns_theta_max 24.99
_diffrn_reflns_theta_min 1.55
_exptl_absorpt_coefficient_mu 1.494
_exptl_absorpt_correction_T_max 0.6385
_exptl_absorpt_correction_T_min 0.5529
_exptl_absorpt_correction_type 'empirical via \y scans'
_exptl_absorpt_process_details '(North, Phillips & Mathews, 1968)'
_exptl_crystal_colour colorless
_exptl_crystal_density_diffrn 1.392
_exptl_crystal_density_method 'not measured'
_exptl_crystal_description plate
_exptl_crystal_F_000 1624
_exptl_crystal_size_max 0.45
_exptl_crystal_size_mid 0.45
_exptl_crystal_size_min 0.33
_refine_diff_density_max 0.421
_refine_diff_density_min -1.194
_refine_diff_density_rms 0.080
_refine_ls_extinction_method none
_refine_ls_goodness_of_fit_ref 0.969
_refine_ls_hydrogen_treatment mixed
_refine_ls_matrix_type full
_refine_ls_number_parameters 415
_refine_ls_number_reflns 6717
_refine_ls_number_restraints 0
_refine_ls_restrained_S_all 0.969
_refine_ls_R_factor_all 0.0860
_refine_ls_R_factor_gt 0.0409
_refine_ls_shift/su_max 0.010
_refine_ls_shift/su_mean 0.001
_refine_ls_structure_factor_coef Fsqd
_refine_ls_weighting_details 'calc w=1/[\s^2^(Fo^2^)+(0.0652P)^2^+1.9007P] where P=(Fo^2^+2Fc^2^)/3'
_refine_ls_weighting_scheme calc
_refine_ls_wR_factor_gt 0.1027
_refine_ls_wR_factor_ref 0.1202
_reflns_number_gt 4235
_reflns_number_total 6717
_reflns_threshold_expression >2sigma(I)
_cod_data_source_file b007698h.txt
_cod_data_source_block amb5
_cod_depositor_comments
;
The following automatic conversions were performed:

'_symmetry_cell_setting' tag value 'mono9clinic' was replaced with
'monoclinic' value as specified in the replacement file
'/home/robertas/cod-tools/perl-scripts/inputs/replacement_values.lst'.

Automatic conversion script
Id: cif_fix_values 3143 2015-03-26 13:38:13Z robertas 
;
_cod_original_sg_symbol_H-M P21/n
_cod_database_code 7010285

loop_
_symmetry_equiv_pos_as_xyz
'x, y, z'
'-x+1/2, y+1/2, -z+1/2'
'-x, -y, -z'
'x-1/2, -y-1/2, z-1/2'

loop_
_atom_site_label
_atom_site_type_symbol
_atom_site_fract_x
_atom_site_fract_y
_atom_site_fract_z
_atom_site_U_iso_or_equiv
_atom_site_adp_type
_atom_site_occupancy
_atom_site_symmetry_multiplicity
_atom_site_calc_flag
_atom_site_refinement_flags
_atom_site_disorder_assembly
_atom_site_disorder_group
I I 0.92326(4) 0.57907(2) 0.690164(12) 0.08391(16) Uani 1 1 d . . .
Cu Cu 0.90678(5) 0.74829(4) 0.659791(18) 0.05104(15) Uani 1 1 d . . .
P1 P 0.99808(10) 0.74971(8) 0.58492(4) 0.0498(2) Uani 1 1 d . . .
P2 P 0.81776(10) 0.84545(7) 0.71348(4) 0.0471(2) Uani 1 1 d . . .
C11 C 1.1820(4) 0.7648(3) 0.59337(19) 0.0660(12) Uani 1 1 d . . .
H11A H 1.2164 0.7690 0.5605 0.079 Uiso 1 1 d R . .
H11B H 1.2208 0.7112 0.6101 0.079 Uiso 1 1 d R . .
C111 C 1.2250(4) 0.8486(3) 0.6240(2) 0.0672(13) Uani 1 1 d . . .
C112 C 1.2256(5) 0.8468(4) 0.6765(2) 0.0823(16) Uani 1 1 d . . .
H11C H 1.1943 0.7931 0.6931 0.099 Uiso 1 1 d R . .
C113 C 1.2722(6) 0.9209(5) 0.7053(3) 0.105(2) Uani 1 1 d . . .
H11D H 1.2697 0.9197 0.7416 0.126 Uiso 1 1 d R . .
C114 C 1.3201(6) 0.9957(6) 0.6830(4) 0.115(3) Uani 1 1 d . . .
H11E H 1.3579 1.0451 0.7038 0.138 Uiso 1 1 d R . .
C115 C 1.3164(6) 1.0028(5) 0.6312(4) 0.110(2) Uani 1 1 d . . .
H11F H 1.3456 1.0580 0.6153 0.132 Uiso 1 1 d R . .
C116 C 1.2691(5) 0.9270(4) 0.6015(3) 0.0877(17) Uani 1 1 d . . .
H11G H 1.2675 0.9303 0.5650 0.105 Uiso 1 1 d R . .
C12 C 0.9790(5) 0.6382(3) 0.55213(17) 0.0670(12) Uani 1 1 d . . .
H12A H 0.8925 0.6375 0.5334 0.080 Uiso 1 1 d R . .
H12G H 0.9783 0.5910 0.5776 0.080 Uiso 1 1 d R . .
C121 C 1.0808(5) 0.6118(3) 0.51600(16) 0.0616(11) Uani 1 1 d . . .
C126 C 1.0662(6) 0.6306(4) 0.46538(18) 0.0839(16) Uani 1 1 d . . .
H12B H 0.9881 0.6635 0.4517 0.101 Uiso 1 1 d R . .
C125 C 1.1635(9) 0.6034(4) 0.4329(2) 0.109(2) Uani 1 1 d . . .
H12C H 1.1529 0.6177 0.3972 0.130 Uiso 1 1 d R . .
C124 C 1.2738(8) 0.5565(5) 0.4532(3) 0.117(2) Uani 1 1 d . . .
H12D H 1.3419 0.5382 0.4316 0.141 Uiso 1 1 d R . .
C123 C 1.2870(7) 0.5344(5) 0.5029(3) 0.121(2) Uani 1 1 d . . .
H12E H 1.3628 0.4991 0.5164 0.145 Uiso 1 1 d R . .
C122 C 1.1925(6) 0.5632(4) 0.5345(2) 0.0940(18) Uani 1 1 d . . .
H12F H 1.2044 0.5489 0.5701 0.113 Uiso 1 1 d R . .
C13 C 0.9498(4) 0.8348(3) 0.53496(16) 0.0601(11) Uani 1 1 d . . .
H13A H 0.9911 0.8187 0.5045 0.072 Uiso 1 1 d R . .
H13B H 0.9829 0.8943 0.5458 0.072 Uiso 1 1 d R . .
C131 C 0.7994(5) 0.8401(3) 0.52319(16) 0.0626(12) Uani 1 1 d . . .
C136 C 0.7363(6) 0.7916(5) 0.4843(2) 0.106(2) Uani 1 1 d . . .
H13C H 0.7880 0.7536 0.4634 0.127 Uiso 1 1 d R . .
C135 C 0.5956(7) 0.7958(6) 0.4741(3) 0.136(3) Uani 1 1 d . . .
H13D H 0.5517 0.7595 0.4472 0.163 Uiso 1 1 d R . .
C134 C 0.5230(6) 0.8498(6) 0.5028(3) 0.113(2) Uani 1 1 d . . .
H13E H 0.4273 0.8526 0.4961 0.136 Uiso 1 1 d R . .
C133 C 0.5847(6) 0.9008(5) 0.5408(2) 0.102(2) Uani 1 1 d . . .
H13F H 0.5326 0.9407 0.5605 0.123 Uiso 1 1 d R . .
C132 C 0.7224(5) 0.8962(4) 0.5509(2) 0.0767(14) Uani 1 1 d . . .
H13G H 0.7649 0.9322 0.5782 0.092 Uiso 1 1 d R . .
C21 C 0.8258(4) 0.8056(3) 0.77983(15) 0.0613(11) Uani 1 1 d . . .
H21A H 0.7968 0.7426 0.7804 0.074 Uiso 1 1 d R . .
H21B H 0.7644 0.8414 0.7979 0.074 Uiso 1 1 d R . .
C211 C 0.9628(5) 0.8130(3) 0.80733(15) 0.0600(11) Uani 1 1 d . . .
C212 C 0.9878(8) 0.8802(5) 0.8432(2) 0.106(2) Uani 1 1 d . . .
H21C H 0.9179 0.9225 0.8502 0.127 Uiso 1 1 d R . .
C213 C 1.1125(12) 0.8885(6) 0.8691(3) 0.148(4) Uani 1 1 d . . .
H21D H 1.1272 0.9341 0.8953 0.177 Uiso 1 1 d R . .
C214 C 1.2143(9) 0.8323(6) 0.8587(3) 0.122(3) Uani 1 1 d . . .
H21E H 1.3030 0.8414 0.8747 0.147 Uiso 1 1 d R . .
C215 C 1.1893(7) 0.7624(6) 0.8238(3) 0.117(2) Uani 1 1 d . . .
H21F H 1.2584 0.7189 0.8177 0.140 Uiso 1 1 d R . .
C216 C 1.0635(5) 0.7545(4) 0.7982(2) 0.0883(17) Uani 1 1 d . . .
H21G H 1.0474 0.7069 0.7731 0.106 Uiso 1 1 d R . .
C22 C 0.6359(4) 0.8599(3) 0.69907(19) 0.0620(11) Uani 1 1 d . . .
H22A H 0.6203 0.8921 0.6673 0.074 Uiso 1 1 d R . .
H22B H 0.6012 0.8972 0.7251 0.074 Uiso 1 1 d R . .
C221 C 0.5607(4) 0.7704(3) 0.6954(2) 0.0652(12) Uani 1 1 d . . .
C222 C 0.5011(5) 0.7356(4) 0.7372(2) 0.0843(16) Uani 1 1 d . . .
H22C H 0.5112 0.7674 0.7692 0.101 Uiso 1 1 d R . .
C223 C 0.4272(6) 0.6544(5) 0.7326(3) 0.102(2) Uani 1 1 d . . .
H22D H 0.3835 0.6313 0.7612 0.122 Uiso 1 1 d R . .
C224 C 0.4163(6) 0.6085(5) 0.6876(3) 0.106(2) Uani 1 1 d . . .
H22E H 0.3655 0.5524 0.6849 0.127 Uiso 1 1 d R . .
C225 C 0.4761(6) 0.6403(4) 0.6464(3) 0.101(2) Uani 1 1 d . . .
H22F H 0.4670 0.6067 0.6149 0.121 Uiso 1 1 d R . .
C226 C 0.5502(5) 0.7221(4) 0.6502(2) 0.0814(15) Uani 1 1 d . . .
H22G H 0.5939 0.7443 0.6214 0.098 Uiso 1 1 d R . .
C23 C 0.8746(4) 0.9652(3) 0.72194(15) 0.0521(10) Uani 1 1 d . . .
H23A H 0.9681 0.9648 0.7335 0.062 Uiso 1 1 d R . .
H23B H 0.8271 0.9929 0.7483 0.062 Uiso 1 1 d R . .
C231 C 0.8564(4) 1.0244(3) 0.67523(15) 0.0496(9) Uani 1 1 d . . .
C232 C 0.7390(4) 1.0741(3) 0.66400(17) 0.0585(11) Uani 1 1 d . . .
H23C H 0.6671 1.0691 0.6859 0.070 Uiso 1 1 d R . .
C233 C 0.7243(5) 1.1303(3) 0.62206(18) 0.0695(13) Uani 1 1 d . . .
H23D H 0.6431 1.1650 0.6151 0.083 Uiso 1 1 d R . .
C234 C 0.8261(6) 1.1376(4) 0.59029(19) 0.0770(14) Uani 1 1 d . . .
H23E H 0.8149 1.1756 0.5604 0.092 Uiso 1 1 d R . .
C235 C 0.9426(5) 1.0897(4) 0.6011(2) 0.0762(14) Uani 1 1 d . . .
H23F H 1.0142 1.0962 0.5793 0.091 Uiso 1 1 d R . .
C236 C 0.9587(4) 1.0332(3) 0.64253(18) 0.0629(12) Uani 1 1 d . . .
H23G H 1.0408 0.9994 0.6493 0.075 Uiso 1 1 d R . .

loop_
_atom_site_aniso_label
_atom_site_aniso_U_11
_atom_site_aniso_U_22
_atom_site_aniso_U_33
_atom_site_aniso_U_23
_atom_site_aniso_U_13
_atom_site_aniso_U_12
I 0.1259(4) 0.0612(2) 0.0654(2) 0.00606(15) 0.01197(19) 0.0051(2)
Cu 0.0360(3) 0.0617(3) 0.0552(3) -0.0007(2) 0.0022(2) 0.0043(2)
P1 0.0329(5) 0.0615(6) 0.0551(5) -0.0001(5) 0.0035(4) 0.0024(5)
P2 0.0313(6) 0.0543(6) 0.0557(6) 0.0033(4) 0.0038(4) 0.0016(5)
C11 0.028(2) 0.083(3) 0.087(3) -0.012(3) -0.001(2) 0.008(2)
C111 0.020(2) 0.077(3) 0.104(4) -0.011(3) 0.002(2) 0.008(2)
C112 0.047(3) 0.095(4) 0.101(4) -0.017(3) -0.021(3) 0.020(3)
C113 0.059(4) 0.127(6) 0.122(5) -0.037(5) -0.035(4) 0.033(4)
C114 0.034(3) 0.109(6) 0.196(9) -0.049(6) -0.022(4) 0.008(3)
C115 0.041(4) 0.095(5) 0.197(8) -0.008(5) 0.024(4) -0.009(3)
C116 0.034(3) 0.104(4) 0.127(5) -0.016(4) 0.021(3) -0.002(3)
C12 0.067(3) 0.068(3) 0.067(3) -0.002(2) 0.014(2) -0.008(2)
C121 0.063(3) 0.059(3) 0.063(3) -0.010(2) 0.009(2) -0.003(2)
C126 0.107(5) 0.083(4) 0.062(3) -0.005(2) 0.011(3) 0.019(3)
C125 0.168(8) 0.091(4) 0.072(3) -0.001(3) 0.040(4) 0.011(5)
C124 0.112(6) 0.122(6) 0.127(6) 0.001(5) 0.056(5) 0.021(5)
C123 0.099(6) 0.128(6) 0.134(6) -0.023(5) 0.013(5) 0.036(5)
C122 0.089(4) 0.106(4) 0.085(4) -0.019(3) -0.003(3) 0.035(4)
C13 0.041(3) 0.078(3) 0.061(2) 0.007(2) 0.005(2) 0.006(2)
C131 0.049(3) 0.081(3) 0.057(2) 0.003(2) 0.000(2) 0.014(2)
C136 0.070(4) 0.150(6) 0.092(4) -0.046(4) -0.021(3) 0.037(4)
C135 0.075(5) 0.184(8) 0.139(6) -0.061(6) -0.050(4) 0.037(5)
C134 0.047(4) 0.175(7) 0.114(5) -0.018(5) -0.016(3) 0.030(4)
C133 0.055(4) 0.155(6) 0.094(4) -0.014(4) 0.000(3) 0.035(4)
C132 0.049(3) 0.099(4) 0.082(3) -0.011(3) 0.001(2) 0.012(3)
C21 0.056(3) 0.072(3) 0.058(2) 0.010(2) 0.014(2) 0.000(2)
C211 0.065(3) 0.064(3) 0.051(2) 0.009(2) 0.003(2) -0.005(2)
C212 0.132(6) 0.102(4) 0.076(4) -0.019(3) -0.029(4) 0.016(4)
C213 0.218(11) 0.108(6) 0.104(5) -0.014(5) -0.069(7) -0.011(6)
C214 0.115(6) 0.143(7) 0.098(5) 0.032(5) -0.053(5) -0.042(5)
C215 0.074(4) 0.172(7) 0.101(5) 0.005(5) -0.017(4) 0.015(5)
C216 0.066(4) 0.110(5) 0.085(3) -0.021(3) -0.017(3) 0.012(3)
C22 0.036(2) 0.065(3) 0.085(3) 0.003(2) 0.005(2) 0.007(2)
C221 0.026(2) 0.065(3) 0.102(4) 0.009(3) -0.009(2) 0.007(2)
C222 0.048(3) 0.086(4) 0.120(4) 0.024(3) 0.014(3) 0.005(3)
C223 0.054(4) 0.095(5) 0.157(6) 0.042(4) 0.016(4) 0.004(3)
C224 0.064(4) 0.075(4) 0.175(8) 0.027(5) -0.015(5) -0.004(3)
C225 0.072(4) 0.086(4) 0.138(6) -0.004(4) -0.031(4) -0.005(3)
C226 0.047(3) 0.085(4) 0.110(4) 0.001(3) -0.013(3) 0.003(3)
C23 0.043(2) 0.055(2) 0.058(2) -0.0009(18) 0.0038(18) 0.0024(19)
C231 0.040(2) 0.049(2) 0.058(2) -0.0047(17) -0.0023(19) 0.0002(19)
C232 0.044(3) 0.062(3) 0.070(3) -0.004(2) 0.009(2) 0.009(2)
C233 0.063(3) 0.064(3) 0.080(3) 0.005(2) -0.003(3) 0.023(2)
C234 0.086(4) 0.074(3) 0.071(3) 0.016(2) 0.005(3) 0.007(3)
C235 0.062(3) 0.087(4) 0.081(3) 0.022(3) 0.016(3) -0.002(3)
C236 0.033(2) 0.076(3) 0.079(3) 0.008(2) 0.004(2) 0.001(2)

loop_
_atom_type_symbol
_atom_type_description
_atom_type_scat_dispersion_real
_atom_type_scat_dispersion_imag
_atom_type_scat_source
C C 0.0033 0.0016 'International Tables Vol C Tables 4.2.6.8 and 6.1.1.4'
H H 0.0000 0.0000 'International Tables Vol C Tables 4.2.6.8 and 6.1.1.4'
P P 0.1023 0.0942 'International Tables Vol C Tables 4.2.6.8 and 6.1.1.4'
I I -0.4742 1.8119 'International Tables Vol C Tables 4.2.6.8 and 6.1.1.4'
Cu Cu 0.3201 1.2651 'International Tables Vol C Tables 4.2.6.8 and 6.1.1.4'

loop_
_geom_angle_atom_site_label_1
_geom_angle_atom_site_label_2
_geom_angle_atom_site_label_3
_geom_angle
_geom_angle_site_symmetry_1
_geom_angle_site_symmetry_3
_geom_angle_publ_flag
P2 Cu P1 139.78(5) . . ?
P2 Cu I 115.07(4) . . ?
P1 Cu I 105.11(4) . . ?
C13 P1 C12 104.2(2) . . ?
C13 P1 C11 101.9(2) . . ?
C12 P1 C11 103.0(2) . . ?
C13 P1 Cu 122.24(14) . . ?
C12 P1 Cu 111.79(15) . . ?
C11 P1 Cu 111.63(16) . . ?
C21 P2 C23 101.2(2) . . ?
C21 P2 C22 101.4(2) . . ?
C23 P2 C22 102.0(2) . . ?
C21 P2 Cu 114.47(16) . . ?
C23 P2 Cu 122.66(14) . . ?
C22 P2 Cu 112.34(16) . . ?
C111 C11 P1 113.5(3) . . ?
C116 C111 C112 118.1(5) . . ?
C116 C111 C11 121.9(5) . . ?
C112 C111 C11 119.9(5) . . ?
C113 C112 C111 120.7(6) . . ?
C114 C113 C112 120.7(8) . . ?
C113 C114 C115 121.0(7) . . ?
C114 C115 C116 118.4(7) . . ?
C111 C116 C115 120.9(7) . . ?
C121 C12 P1 118.2(3) . . ?
C126 C121 C122 118.0(5) . . ?
C126 C121 C12 123.2(5) . . ?
C122 C121 C12 118.7(5) . . ?
C121 C126 C125 121.1(6) . . ?
C124 C125 C126 118.7(6) . . ?
C123 C124 C125 120.8(7) . . ?
C124 C123 C122 119.9(7) . . ?
C123 C122 C121 121.4(6) . . ?
C131 C13 P1 112.2(3) . . ?
C136 C131 C132 117.6(5) . . ?
C136 C131 C13 121.5(4) . . ?
C132 C131 C13 120.9(4) . . ?
C131 C136 C135 121.1(6) . . ?
C134 C135 C136 119.6(6) . . ?
C135 C134 C133 120.1(6) . . ?
C134 C133 C132 120.2(6) . . ?
C131 C132 C133 121.4(5) . . ?
C211 C21 P2 113.8(3) . . ?
C216 C211 C212 118.3(5) . . ?
C216 C211 C21 122.1(4) . . ?
C212 C211 C21 119.6(5) . . ?
C211 C212 C213 120.8(7) . . ?
C214 C213 C212 120.9(7) . . ?
C213 C214 C215 118.8(7) . . ?
C214 C215 C216 119.7(7) . . ?
C211 C216 C215 121.4(6) . . ?
C221 C22 P2 113.3(3) . . ?
C226 C221 C222 119.4(5) . . ?
C226 C221 C22 120.0(5) . . ?
C222 C221 C22 120.6(5) . . ?
C221 C222 C223 120.0(6) . . ?
C224 C223 C222 119.8(7) . . ?
C223 C224 C225 121.3(7) . . ?
C224 C225 C226 119.8(7) . . ?
C221 C226 C225 119.8(6) . . ?
C231 C23 P2 115.3(3) . . ?
C232 C231 C236 118.1(4) . . ?
C232 C231 C23 121.1(4) . . ?
C236 C231 C23 120.8(4) . . ?
C233 C232 C231 120.9(4) . . ?
C232 C233 C234 120.0(4) . . ?
C235 C234 C233 119.7(5) . . ?
C236 C235 C234 121.1(5) . . ?
C235 C236 C231 120.2(4) . . ?

loop_
_geom_bond_atom_site_label_1
_geom_bond_atom_site_label_2
_geom_bond_distance
_geom_bond_site_symmetry_2
_geom_bond_publ_flag
I Cu 2.5865(8) . ?
Cu P2 2.2336(12) . ?
Cu P1 2.2391(13) . ?
P1 C13 1.841(4) . ?
P1 C12 1.839(5) . ?
P1 C11 1.848(4) . ?
P2 C21 1.836(4) . ?
P2 C23 1.838(4) . ?
P2 C22 1.839(4) . ?
C11 C111 1.504(6) . ?
C111 C116 1.374(8) . ?
C111 C112 1.382(7) . ?
C112 C113 1.376(8) . ?
C113 C114 1.341(10) . ?
C114 C115 1.367(10) . ?
C115 C116 1.410(9) . ?
C12 C121 1.499(6) . ?
C121 C126 1.357(6) . ?
C121 C122 1.376(7) . ?
C126 C125 1.404(8) . ?
C125 C124 1.367(10) . ?
C124 C123 1.343(10) . ?
C123 C122 1.373(9) . ?
C13 C131 1.513(6) . ?
C131 C136 1.356(7) . ?
C131 C132 1.372(6) . ?
C136 C135 1.413(8) . ?
C135 C134 1.343(9) . ?
C134 C133 1.352(9) . ?
C133 C132 1.383(7) . ?
C21 C211 1.500(6) . ?
C211 C216 1.356(7) . ?
C211 C212 1.368(7) . ?
C212 C213 1.376(11) . ?
C213 C214 1.351(12) . ?
C214 C215 1.378(10) . ?
C215 C216 1.383(8) . ?
C22 C221 1.501(6) . ?
C221 C226 1.378(7) . ?
C221 C222 1.390(7) . ?
C222 C223 1.391(8) . ?
C223 C224 1.357(9) . ?
C224 C225 1.361(9) . ?
C225 C226 1.400(8) . ?
C23 C231 1.499(6) . ?
C231 C232 1.390(6) . ?
C231 C236 1.396(6) . ?
C232 C233 1.371(6) . ?
C233 C234 1.374(7) . ?
C234 C235 1.367(7) . ?
C235 C236 1.364(6) . ?
